data_7719619
loop_
_publ_author_name
'Serrano-Garc&#xed;a, Juan S'
'Amaya-Fl&#xf3;rez, Andr&#xe9;s'
'Arenaza-Corona, Antonino'
'Ram&#xed;rez-Apan, Mar&#xed;a Teresa'
'Orjuela, Adri&#xe1;n L'
'Al&#xed;-Torres, Jorge'
'Flores-Alamo, Marcos'
'Hernandez-Ortega, Sim&#xf3;n'
'Cano-Sanchez, Patricia'
'Morales-Morales, David'

_publ_section_title
;
 Synthesis and cytotoxic activity of morpholino-<i>s</i>-triazine
 derivatives of POCOP-Ni(II) pincers.
;
_journal_issue 45
_journal_name_full 'Dalton transactions (Cambridge, England : 2003)'
_journal_page_first 16836
_journal_page_last 16847
_journal_paper_doi 10.1039/d5dt01322d
_journal_volume 54
_journal_year 2025
_chemical_formula_sum 'C25 H38 Cl2 N4 Ni O4 P2'
_chemical_formula_weight 650.14
_space_group_IT_number 2
_space_group_name_Hall '-P 1'
_space_group_name_H-M_alt 'P -1'
_symmetry_cell_setting triclinic
_symmetry_Int_Tables_number 2
_symmetry_space_group_name_Hall '-P 1'
_symmetry_space_group_name_H-M 'P -1'
_atom_sites_solution_hydrogens geom
_audit_conform_dict_location ftp://ftp.iucr.org/pub/cif_core.dic
_audit_conform_dict_name cif_core.dic
_audit_conform_dict_version 2.4.5
_audit_creation_date 2024-06-28T12:43:27-00:00
_audit_creation_method 'WinGX routine CIF_UPDATE'
_audit_update_record
;
2025-06-03 deposited with the CCDC.	2025-10-14 downloaded from the CCDC.
;
_cell_angle_alpha 80.443(14)
_cell_angle_beta 81.466(14)
_cell_angle_gamma 75.30(2)
_cell_formula_units_Z 2
_cell_length_a 8.248(2)
_cell_length_b 9.589(2)
_cell_length_c 20.183(2)
_cell_measurement_reflns_used 4066
_cell_measurement_temperature 130(2)
_cell_measurement_theta_max 29.5
_cell_measurement_theta_min 3.4679
_cell_volume 1513.1(5)
_computing_cell_refinement
;
        CrysAlisPro, Agilent Technologies,
        Version 1.171.36.32 (release 02-08-2013 CrysAlis171 .NET)
        (compiled Aug  2 2013,16:46:58)
;
_computing_data_collection
;
        CrysAlisPro, Agilent Technologies,
        Version 1.171.36.32 (release 02-08-2013 CrysAlis171 .NET)
        (compiled Aug  2 2013,16:46:58)
;
_computing_data_reduction
;
        CrysAlisPro, Agilent Technologies,
        Version 1.171.36.32 (release 02-08-2013 CrysAlis171 .NET)
        (compiled Aug  2 2013,16:46:58)
;
_computing_molecular_graphics
;
          'Ortep-3 for Windows (Farrugia, 1997)'
      L. J. Farrugia, J. Appl. Crystallogr., 1997, 30, 565.
;
_computing_publication_material
;	
        L. J. Farrugia, WinGX and ORTEP for Windows: an update, 
	J. Appl. Cryst. 45 (2012)  849-854.   
;
_computing_structure_refinement
;
      'SHELXS-2018 (Sheldrick, 2015)'
      Sheldrick, G. M. (2015). Acta Cryst. C71, 3--8.
;
_computing_structure_solution
;
      'SHELXS-2018 (Sheldrick, 2015)'
      Sheldrick, G. M. (2015). Acta Cryst. A71, 3--8.
;
_diffrn_ambient_temperature 130(2)
_diffrn_detector_area_resol_mean 10.4685
_diffrn_measured_fraction_theta_full 0.997
_diffrn_measured_fraction_theta_max 0.897
_diffrn_measurement_device_type 'Xcalibur, Atlas, Gemini'
_diffrn_measurement_method '\w scans'
_diffrn_orient_matrix_UB_11 0.0313908
_diffrn_orient_matrix_UB_12 -0.0760835
_diffrn_orient_matrix_UB_13 0.000101
_diffrn_orient_matrix_UB_21 -0.0127892
_diffrn_orient_matrix_UB_22 -0.0103985
_diffrn_orient_matrix_UB_23 0.0358425
_diffrn_orient_matrix_UB_31 -0.0827903
_diffrn_orient_matrix_UB_32 -0.007645
_diffrn_orient_matrix_UB_33 -0.0011816
_diffrn_radiation_monochromator graphite
_diffrn_radiation_type MoK\a
_diffrn_radiation_wavelength 0.71073
_diffrn_reflns_av_R_equivalents 0.0655
_diffrn_reflns_av_unetI/netI 0.0902
_diffrn_reflns_Laue_measured_fraction_full 0.997
_diffrn_reflns_Laue_measured_fraction_max 0.897
_diffrn_reflns_limit_h_max 11
_diffrn_reflns_limit_h_min -10
_diffrn_reflns_limit_k_max 13
_diffrn_reflns_limit_k_min -13
_diffrn_reflns_limit_l_max 27
_diffrn_reflns_limit_l_min -27
_diffrn_reflns_number 33474
_diffrn_reflns_point_group_measured_fraction_full 0.997
_diffrn_reflns_point_group_measured_fraction_max 0.897
_diffrn_reflns_theta_full 25.242
_diffrn_reflns_theta_max 29.5
_diffrn_reflns_theta_min 3.468
_exptl_absorpt_coefficient_mu 0.96
_exptl_absorpt_correction_T_max 0.9
_exptl_absorpt_correction_T_min 0.731
_exptl_absorpt_correction_type analytical
_exptl_absorpt_process_details
;
        CrysAlisPro, Agilent Technologies,
        Version 1.171.36.32 (release 02-08-2013 CrysAlis171 .NET)
        (compiled Aug  2 2013,16:46:58)
        Analytical numeric absorption correction using a multifaceted crystal
                        model based on expressions derived by R.C. Clark & J.S.
        (Clark, R. C. & Reid, J. S. (1995). Acta Cryst. A51, 887-897)
;
_exptl_crystal_colour yellow
_exptl_crystal_density_diffrn 1.427
_exptl_crystal_description prism
_exptl_crystal_F_000 680
_exptl_crystal_size_max 0.48
_exptl_crystal_size_mid 0.18
_exptl_crystal_size_min 0.11
_refine_diff_density_max 0.484
_refine_diff_density_min -0.463
_refine_diff_density_rms 0.091
_refine_ls_extinction_method none
_refine_ls_goodness_of_fit_ref 1.078
_refine_ls_hydrogen_treatment constr
_refine_ls_matrix_type full
_refine_ls_number_parameters 351
_refine_ls_number_reflns 7584
_refine_ls_number_restraints 0
_refine_ls_restrained_S_all 1.078
_refine_ls_R_factor_all 0.0819
_refine_ls_R_factor_gt 0.0458
_refine_ls_shift/su_max 0.001
_refine_ls_shift/su_mean 0
_refine_ls_structure_factor_coef Fsqd
_refine_ls_weighting_details 'w=1/[\s^2^(Fo^2^)+(0.0385P)^2^+1.0067P] where P=(Fo^2^+2Fc^2^)/3'
_refine_ls_weighting_scheme calc
_refine_ls_wR_factor_gt 0.0911
_refine_ls_wR_factor_ref 0.1113
_reflns_Friedel_coverage 0
_reflns_number_gt 5397
_reflns_number_total 7584
_reflns_threshold_expression 'I > 2\s(I)'
_cod_data_source_file d5dt01322d2.cif
_cod_data_source_block Complex-3a
_cod_depositor_comments 'Adding full bibliography for 7719619--7719620.cif.'
_cod_original_cell_volume 1513.2(5)
_cod_database_code 7719619
_shelx_estimated_absorpt_t_min 0.656
_shelx_estimated_absorpt_t_max 0.902

loop_
_symmetry_equiv_pos_as_xyz
'x, y, z'
'-x, -y, -z'

loop_
_atom_site_label
_atom_site_type_symbol
_atom_site_fract_x
_atom_site_fract_y
_atom_site_fract_z
_atom_site_U_iso_or_equiv
_atom_site_adp_type
_atom_site_occupancy
_atom_site_site_symmetry_order
_atom_site_calc_flag
_atom_site_refinement_flags_posn
_atom_site_refinement_flags_adp
_atom_site_refinement_flags_occupancy
_atom_site_disorder_assembly
_atom_site_disorder_group
Ni1 Ni 0.73121(4) 0.29081(4) 0.15597(2) 0.01961(10) Uani 1 1 d . . . . .
Cl1 Cl 0.65766(9) 0.23314(8) 0.06594(4) 0.03155(18) Uani 1 1 d . . . . .
Cl2 Cl 0.70786(10) 0.26405(11) 0.66754(4) 0.0440(2) Uani 1 1 d . . . . .
P1 P 0.89482(8) 0.08393(7) 0.18706(3) 0.01912(15) Uani 1 1 d . . . . .
P2 P 0.58262(8) 0.51106(7) 0.15030(3) 0.01967(16) Uani 1 1 d . . . . .
O1 O 0.9418(2) 0.09130(19) 0.26296(9) 0.0232(4) Uani 1 1 d . . . . .
O2 O 0.6258(2) 0.57897(19) 0.21421(9) 0.0220(4) Uani 1 1 d . . . . .
O3 O 0.8432(2) 0.4115(2) 0.42858(9) 0.0214(4) Uani 1 1 d . . . . .
O4 O 0.1620(3) 0.0857(2) 0.45817(11) 0.0357(5) Uani 1 1 d . . . . .
N1 N 0.7732(3) 0.3483(3) 0.54002(11) 0.0235(5) Uani 1 1 d . . . . .
N2 N 0.5194(3) 0.2641(2) 0.57613(11) 0.0226(5) Uani 1 1 d . . . . .
N3 N 0.5956(3) 0.3385(2) 0.45882(11) 0.0208(5) Uani 1 1 d . . . . .
N4 N 0.3491(3) 0.2636(3) 0.49448(11) 0.0252(5) Uani 1 1 d . . . . .
C1 C 0.7831(3) 0.3351(3) 0.23651(13) 0.0174(5) Uani 1 1 d . . . . .
C2 C 0.8743(3) 0.2284(3) 0.28213(13) 0.0196(5) Uani 1 1 d . . . . .
C3 C 0.8988(3) 0.2523(3) 0.34516(13) 0.0199(5) Uani 1 1 d . . . . .
H3 H 0.962179 0.178133 0.374936 0.024 Uiso 1 1 calc R U . . .
C4 C 0.8266(3) 0.3893(3) 0.36256(13) 0.0200(5) Uani 1 1 d . . . . .
C5 C 0.7370(3) 0.5013(3) 0.32068(13) 0.0207(6) Uani 1 1 d . . . . .
H5 H 0.690408 0.594999 0.334055 0.025 Uiso 1 1 calc R U . . .
C6 C 0.7184(3) 0.4701(3) 0.25789(13) 0.0187(5) Uani 1 1 d . . . . .
C7 C 0.3532(3) 0.5410(3) 0.16775(14) 0.0263(6) Uani 1 1 d . . . . .
H7 H 0.306589 0.643049 0.177882 0.032 Uiso 1 1 calc R U . . .
C8 C 0.3088(4) 0.4376(4) 0.23031(16) 0.0349(7) Uani 1 1 d . . . . .
H8A H 0.35334 0.336748 0.221415 0.052 Uiso 1 1 calc R U . . .
H8B H 0.185912 0.456382 0.240818 0.052 Uiso 1 1 calc R U . . .
H8C H 0.35859 0.453503 0.268771 0.052 Uiso 1 1 calc R U . . .
C9 C 0.2753(4) 0.5226(3) 0.10634(16) 0.0344(7) Uani 1 1 d . . . . .
H9A H 0.290917 0.600058 0.0694 0.052 Uiso 1 1 calc R U . . .
H9B H 0.154562 0.528185 0.11861 0.052 Uiso 1 1 calc R U . . .
H9C H 0.330672 0.42779 0.091721 0.052 Uiso 1 1 calc R U . . .
C10 C 0.6288(3) 0.6413(3) 0.07729(14) 0.0252(6) Uani 1 1 d . . . . .
H10 H 0.592848 0.613941 0.037001 0.03 Uiso 1 1 calc R U . . .
C11 C 0.5343(4) 0.7977(3) 0.08434(15) 0.0305(7) Uani 1 1 d . . . . .
H11A H 0.412615 0.805203 0.088582 0.046 Uiso 1 1 calc R U . . .
H11B H 0.566398 0.86225 0.044274 0.046 Uiso 1 1 calc R U . . .
H11C H 0.563235 0.826268 0.124708 0.046 Uiso 1 1 calc R U . . .
C12 C 0.8204(4) 0.6259(4) 0.06463(17) 0.0381(8) Uani 1 1 d . . . . .
H12A H 0.860139 0.64782 0.104261 0.057 Uiso 1 1 calc R U . . .
H12B H 0.846771 0.693874 0.024971 0.057 Uiso 1 1 calc R U . . .
H12C H 0.876407 0.5261 0.056591 0.057 Uiso 1 1 calc R U . . .
C13 C 1.1038(3) 0.0339(3) 0.14032(14) 0.0232(6) Uani 1 1 d . . . . .
H13 H 1.171628 -0.054306 0.166102 0.028 Uiso 1 1 calc R U . . .
C14 C 1.1921(4) 0.1578(3) 0.13356(17) 0.0374(8) Uani 1 1 d . . . . .
H14A H 1.129574 0.24356 0.106479 0.056 Uiso 1 1 calc R U . . .
H14B H 1.307008 0.128103 0.111281 0.056 Uiso 1 1 calc R U . . .
H14C H 1.196651 0.181423 0.178557 0.056 Uiso 1 1 calc R U . . .
C15 C 1.0857(4) -0.0027(4) 0.07112(15) 0.0327(7) Uani 1 1 d . . . . .
H15A H 1.045823 -0.092417 0.07717 0.049 Uiso 1 1 calc R U . . .
H15B H 1.195364 -0.016198 0.043518 0.049 Uiso 1 1 calc R U . . .
H15C H 1.004334 0.077155 0.048416 0.049 Uiso 1 1 calc R U . . .
C16 C 0.8048(3) -0.0743(3) 0.20144(14) 0.0244(6) Uani 1 1 d . . . . .
H16 H 0.780037 -0.090057 0.156595 0.029 Uiso 1 1 calc R U . . .
C17 C 0.9246(4) -0.2134(3) 0.22988(18) 0.0370(8) Uani 1 1 d . . . . .
H17A H 1.028489 -0.232625 0.198801 0.055 Uiso 1 1 calc R U . . .
H17B H 0.870487 -0.295106 0.235079 0.055 Uiso 1 1 calc R U . . .
H17C H 0.951717 -0.201784 0.274007 0.055 Uiso 1 1 calc R U . . .
C18 C 0.6364(4) -0.0434(4) 0.24645(17) 0.0383(8) Uani 1 1 d . . . . .
H18A H 0.655622 -0.025002 0.290651 0.057 Uiso 1 1 calc R U . . .
H18B H 0.586388 -0.127676 0.252377 0.057 Uiso 1 1 calc R U . . .
H18C H 0.55963 0.0422 0.225104 0.057 Uiso 1 1 calc R U . . .
C19 C 0.7308(3) 0.3640(3) 0.47715(13) 0.0194(5) Uani 1 1 d . . . . .
C20 C 0.6594(3) 0.2963(3) 0.58461(13) 0.0240(6) Uani 1 1 d . . . . .
C21 C 0.4898(3) 0.2899(3) 0.51011(13) 0.0199(5) Uani 1 1 d . . . . .
C22 C 0.2190(4) 0.2137(3) 0.54357(15) 0.0283(6) Uani 1 1 d . . . . .
H22A H 0.111503 0.288627 0.542473 0.034 Uiso 1 1 calc R U . . .
H22B H 0.25343 0.197993 0.589702 0.034 Uiso 1 1 calc R U . . .
C23 C 0.1950(4) 0.0729(3) 0.52630(16) 0.0349(7) Uani 1 1 d . . . . .
H23A H 0.297894 -0.004984 0.53391 0.042 Uiso 1 1 calc R U . . .
H23B H 0.099839 0.04433 0.556825 0.042 Uiso 1 1 calc R U . . .
C24 C 0.2943(4) 0.1311(4) 0.41205(16) 0.0349(7) Uani 1 1 d . . . . .
H24A H 0.268574 0.137993 0.365076 0.042 Uiso 1 1 calc R U . . .
H24B H 0.401662 0.05758 0.417573 0.042 Uiso 1 1 calc R U . . .
C25 C 0.3139(4) 0.2759(3) 0.42420(14) 0.0301(7) Uani 1 1 d . . . . .
H25A H 0.407757 0.304211 0.392751 0.036 Uiso 1 1 calc R U . . .
H25B H 0.209155 0.351297 0.416315 0.036 Uiso 1 1 calc R U . . .

loop_
_atom_site_aniso_label
_atom_site_aniso_U_11
_atom_site_aniso_U_22
_atom_site_aniso_U_33
_atom_site_aniso_U_23
_atom_site_aniso_U_13
_atom_site_aniso_U_12
Ni1 0.02223(19) 0.02057(18) 0.01686(19) -0.00512(13) -0.00765(14) -0.00174(14)
Cl1 0.0349(4) 0.0355(4) 0.0260(4) -0.0134(3) -0.0163(3) 0.0017(3)
Cl2 0.0390(4) 0.0832(6) 0.0165(4) -0.0028(4) -0.0087(3) -0.0258(4)
P1 0.0210(4) 0.0196(3) 0.0177(4) -0.0045(3) -0.0058(3) -0.0030(3)
P2 0.0205(4) 0.0208(3) 0.0183(4) -0.0046(3) -0.0073(3) -0.0016(3)
O1 0.0298(10) 0.0200(9) 0.0192(10) -0.0043(7) -0.0102(8) 0.0006(8)
O2 0.0265(10) 0.0187(9) 0.0206(10) -0.0056(7) -0.0075(8) -0.0001(8)
O3 0.0221(9) 0.0326(10) 0.0136(9) -0.0053(8) -0.0028(7) -0.0121(8)
O4 0.0364(12) 0.0422(13) 0.0363(13) 0.0001(10) -0.0134(10) -0.0213(10)
N1 0.0217(12) 0.0336(13) 0.0181(12) -0.0086(10) -0.0057(9) -0.0066(10)
N2 0.0222(12) 0.0292(12) 0.0178(12) -0.0047(9) -0.0045(9) -0.0060(10)
N3 0.0212(11) 0.0258(12) 0.0175(11) -0.0050(9) -0.0035(9) -0.0074(10)
N4 0.0243(12) 0.0377(14) 0.0188(12) -0.0028(10) -0.0045(9) -0.0160(11)
C1 0.0158(12) 0.0203(13) 0.0154(13) -0.0030(10) -0.0015(10) -0.0029(10)
C2 0.0195(13) 0.0209(13) 0.0187(14) -0.0046(10) -0.0028(10) -0.0035(11)
C3 0.0184(13) 0.0245(14) 0.0179(13) -0.0021(11) -0.0057(10) -0.0053(11)
C4 0.0202(13) 0.0295(14) 0.0144(13) -0.0044(11) -0.0029(10) -0.0116(12)
C5 0.0224(14) 0.0226(13) 0.0191(14) -0.0063(11) -0.0022(11) -0.0069(11)
C6 0.0169(13) 0.0229(13) 0.0162(13) -0.0008(10) -0.0047(10) -0.0041(11)
C7 0.0235(14) 0.0270(15) 0.0286(16) -0.0060(12) -0.0053(12) -0.0033(12)
C8 0.0288(16) 0.0432(18) 0.0349(18) -0.0082(14) -0.0023(13) -0.0111(14)
C9 0.0265(16) 0.0386(17) 0.0418(19) -0.0075(14) -0.0151(14) -0.0067(14)
C10 0.0278(15) 0.0283(15) 0.0187(14) -0.0026(11) -0.0079(12) -0.0026(12)
C11 0.0328(16) 0.0268(15) 0.0315(17) -0.0013(12) -0.0114(13) -0.0032(13)
C12 0.0305(17) 0.0411(19) 0.0373(19) 0.0032(15) 0.0005(14) -0.0066(15)
C13 0.0206(14) 0.0243(14) 0.0252(15) -0.0055(11) -0.0064(11) -0.0028(11)
C14 0.0323(17) 0.0382(18) 0.046(2) -0.0089(15) -0.0032(15) -0.0145(15)
C15 0.0276(16) 0.0439(18) 0.0241(16) -0.0110(13) -0.0029(12) 0.0000(14)
C16 0.0255(15) 0.0249(14) 0.0265(15) -0.0019(11) -0.0094(12) -0.0099(12)
C17 0.0347(17) 0.0245(15) 0.053(2) -0.0019(14) -0.0098(15) -0.0092(14)
C18 0.0293(17) 0.0398(18) 0.043(2) 0.0012(15) 0.0009(14) -0.0111(15)
C19 0.0191(13) 0.0216(13) 0.0186(13) -0.0066(10) -0.0040(10) -0.0033(11)
C20 0.0201(14) 0.0350(16) 0.0174(14) -0.0074(12) -0.0048(11) -0.0036(12)
C21 0.0198(13) 0.0194(13) 0.0211(14) -0.0044(10) -0.0057(11) -0.0030(11)
C22 0.0222(14) 0.0390(17) 0.0249(15) 0.0002(13) -0.0043(12) -0.0114(13)
C23 0.0341(17) 0.0386(18) 0.0342(18) 0.0060(14) -0.0131(14) -0.0143(14)
C24 0.0285(16) 0.053(2) 0.0297(17) -0.0107(15) -0.0094(13) -0.0140(15)
C25 0.0283(16) 0.0460(18) 0.0212(15) 0.0012(13) -0.0100(12) -0.0176(14)

loop_
_atom_type_symbol
_atom_type_description
_atom_type_scat_dispersion_real
_atom_type_scat_dispersion_imag
_atom_type_scat_source
C C 0.0033 0.0016 'International Tables Vol C Tables 4.2.6.8 and 6.1.1.4'
H H 0 0 'International Tables Vol C Tables 4.2.6.8 and 6.1.1.4'
Cl Cl 0.1484 0.1585 'International Tables Vol C Tables 4.2.6.8 and 6.1.1.4'
N N 0.0061 0.0033 'International Tables Vol C Tables 4.2.6.8 and 6.1.1.4'
Ni Ni 0.3393 1.1124 'International Tables Vol C Tables 4.2.6.8 and 6.1.1.4'
O O 0.0106 0.006 'International Tables Vol C Tables 4.2.6.8 and 6.1.1.4'
P P 0.1023 0.0942 'International Tables Vol C Tables 4.2.6.8 and 6.1.1.4'

loop_
_exptl_crystal_face_index_h
_exptl_crystal_face_index_k
_exptl_crystal_face_index_l
_exptl_crystal_face_perp_dist
1 3 -26 0.057
-1 -3 26 0.057
-12 -5 -5 0.2123
12 5 5 0.2123
1 13 10 0.0896
-1 -13 -10 0.0896

loop_
_geom_angle_atom_site_label_1
_geom_angle_atom_site_label_2
_geom_angle_atom_site_label_3
_geom_angle
_geom_angle_site_symmetry_1
_geom_angle_site_symmetry_3
_geom_angle_publ_flag
C1 Ni1 P2 82.29(8) . . ?
C1 Ni1 P1 82.04(8) . . ?
P2 Ni1 P1 164.33(3) . . ?
C1 Ni1 Cl1 176.28(8) . . ?
P2 Ni1 Cl1 97.99(3) . . ?
P1 Ni1 Cl1 97.62(3) . . ?
O1 P1 C16 102.46(11) . . ?
O1 P1 C13 101.91(11) . . ?
C16 P1 C13 107.66(13) . . ?
O1 P1 Ni1 106.66(7) . . ?
C16 P1 Ni1 117.08(9) . . ?
C13 P1 Ni1 118.66(9) . . ?
O2 P2 C10 102.83(11) . . ?
O2 P2 C7 100.70(11) . . ?
C10 P2 C7 107.71(13) . . ?
O2 P2 Ni1 105.95(7) . . ?
C10 P2 Ni1 118.53(9) . . ?
C7 P2 Ni1 118.33(10) . . ?
C2 O1 P1 111.10(15) . . ?
C6 O2 P2 110.95(15) . . ?
C19 O3 C4 114.30(19) . . ?
C23 O4 C24 111.2(2) . . ?
C20 N1 C19 110.4(2) . . ?
C20 N2 C21 112.3(2) . . ?
C19 N3 C21 115.0(2) . . ?
C21 N4 C22 125.0(2) . . ?
C21 N4 C25 122.3(2) . . ?
C22 N4 C25 112.7(2) . . ?
C6 C1 C2 115.8(2) . . ?
C6 C1 Ni1 122.16(19) . . ?
C2 C1 Ni1 121.69(19) . . ?
C3 C2 O1 118.5(2) . . ?
C3 C2 C1 123.5(2) . . ?
O1 C2 C1 117.9(2) . . ?
C4 C3 C2 116.5(2) . . ?
C4 C3 H3 121.8 . . ?
C2 C3 H3 121.8 . . ?
C5 C4 C3 124.0(2) . . ?
C5 C4 O3 119.4(2) . . ?
C3 C4 O3 116.6(2) . . ?
C4 C5 C6 116.5(2) . . ?
C4 C5 H5 121.8 . . ?
C6 C5 H5 121.8 . . ?
C1 C6 C5 123.7(2) . . ?
C1 C6 O2 117.6(2) . . ?
C5 C6 O2 118.7(2) . . ?
C8 C7 C9 111.6(2) . . ?
C8 C7 P2 109.4(2) . . ?
C9 C7 P2 111.1(2) . . ?
C8 C7 H7 108.2 . . ?
C9 C7 H7 108.2 . . ?
P2 C7 H7 108.2 . . ?
C7 C8 H8A 109.5 . . ?
C7 C8 H8B 109.5 . . ?
H8A C8 H8B 109.5 . . ?
C7 C8 H8C 109.5 . . ?
H8A C8 H8C 109.5 . . ?
H8B C8 H8C 109.5 . . ?
C7 C9 H9A 109.5 . . ?
C7 C9 H9B 109.5 . . ?
H9A C9 H9B 109.5 . . ?
C7 C9 H9C 109.5 . . ?
H9A C9 H9C 109.5 . . ?
H9B C9 H9C 109.5 . . ?
C11 C10 C12 111.6(2) . . ?
C11 C10 P2 113.4(2) . . ?
C12 C10 P2 108.77(19) . . ?
C11 C10 H10 107.6 . . ?
C12 C10 H10 107.6 . . ?
P2 C10 H10 107.6 . . ?
C10 C11 H11A 109.5 . . ?
C10 C11 H11B 109.5 . . ?
H11A C11 H11B 109.5 . . ?
C10 C11 H11C 109.5 . . ?
H11A C11 H11C 109.5 . . ?
H11B C11 H11C 109.5 . . ?
C10 C12 H12A 109.5 . . ?
C10 C12 H12B 109.5 . . ?
H12A C12 H12B 109.5 . . ?
C10 C12 H12C 109.5 . . ?
H12A C12 H12C 109.5 . . ?
H12B C12 H12C 109.5 . . ?
C14 C13 C15 111.7(3) . . ?
C14 C13 P1 109.6(2) . . ?
C15 C13 P1 109.26(18) . . ?
C14 C13 H13 108.7 . . ?
C15 C13 H13 108.7 . . ?
P1 C13 H13 108.7 . . ?
C13 C14 H14A 109.5 . . ?
C13 C14 H14B 109.5 . . ?
H14A C14 H14B 109.5 . . ?
C13 C14 H14C 109.5 . . ?
H14A C14 H14C 109.5 . . ?
H14B C14 H14C 109.5 . . ?
C13 C15 H15A 109.5 . . ?
C13 C15 H15B 109.5 . . ?
H15A C15 H15B 109.5 . . ?
C13 C15 H15C 109.5 . . ?
H15A C15 H15C 109.5 . . ?
H15B C15 H15C 109.5 . . ?
C17 C16 C18 111.6(2) . . ?
C17 C16 P1 113.34(19) . . ?
C18 C16 P1 110.0(2) . . ?
C17 C16 H16 107.2 . . ?
C18 C16 H16 107.2 . . ?
P1 C16 H16 107.2 . . ?
C16 C17 H17A 109.5 . . ?
C16 C17 H17B 109.5 . . ?
H17A C17 H17B 109.5 . . ?
C16 C17 H17C 109.5 . . ?
H17A C17 H17C 109.5 . . ?
H17B C17 H17C 109.5 . . ?
C16 C18 H18A 109.5 . . ?
C16 C18 H18B 109.5 . . ?
H18A C18 H18B 109.5 . . ?
C16 C18 H18C 109.5 . . ?
H18A C18 H18C 109.5 . . ?
H18B C18 H18C 109.5 . . ?
N3 C19 N1 127.5(2) . . ?
N3 C19 O3 118.4(2) . . ?
N1 C19 O3 114.1(2) . . ?
N2 C20 N1 130.8(2) . . ?
N2 C20 Cl2 115.2(2) . . ?
N1 C20 Cl2 114.0(2) . . ?
N4 C21 N3 117.6(2) . . ?
N4 C21 N2 118.4(2) . . ?
N3 C21 N2 123.9(2) . . ?
N4 C22 C23 109.4(2) . . ?
N4 C22 H22A 109.8 . . ?
C23 C22 H22A 109.8 . . ?
N4 C22 H22B 109.8 . . ?
C23 C22 H22B 109.8 . . ?
H22A C22 H22B 108.2 . . ?
O4 C23 C22 112.1(2) . . ?
O4 C23 H23A 109.2 . . ?
C22 C23 H23A 109.2 . . ?
O4 C23 H23B 109.2 . . ?
C22 C23 H23B 109.2 . . ?
H23A C23 H23B 107.9 . . ?
O4 C24 C25 111.1(3) . . ?
O4 C24 H24A 109.4 . . ?
C25 C24 H24A 109.4 . . ?
O4 C24 H24B 109.4 . . ?
C25 C24 H24B 109.4 . . ?
H24A C24 H24B 108 . . ?
N4 C25 C24 108.4(2) . . ?
N4 C25 H25A 110 . . ?
C24 C25 H25A 110 . . ?
N4 C25 H25B 110 . . ?
C24 C25 H25B 110 . . ?
H25A C25 H25B 108.4 . . ?

loop_
_geom_bond_atom_site_label_1
_geom_bond_atom_site_label_2
_geom_bond_distance
_geom_bond_site_symmetry_2
_geom_bond_publ_flag
Ni1 C1 1.880(3) . ?
Ni1 P2 2.1501(9) . ?
Ni1 P1 2.1516(9) . ?
Ni1 Cl1 2.1925(8) . ?
Cl2 C20 1.738(3) . ?
P1 O1 1.6515(18) . ?
P1 C16 1.816(3) . ?
P1 C13 1.827(3) . ?
P2 O2 1.6576(19) . ?
P2 C10 1.828(3) . ?
P2 C7 1.830(3) . ?
O1 C2 1.386(3) . ?
O2 C6 1.393(3) . ?
O3 C19 1.350(3) . ?
O3 C4 1.415(3) . ?
O4 C23 1.421(4) . ?
O4 C24 1.433(4) . ?
N1 C20 1.333(4) . ?
N1 C19 1.340(3) . ?
N2 C20 1.310(3) . ?
N2 C21 1.361(3) . ?
N3 C19 1.316(3) . ?
N3 C21 1.352(3) . ?
N4 C21 1.339(3) . ?
N4 C22 1.466(4) . ?
N4 C25 1.470(3) . ?
C1 C6 1.383(4) . ?
C1 C2 1.401(4) . ?
C2 C3 1.381(4) . ?
C3 C4 1.378(4) . ?
C3 H3 0.95 . ?
C4 C5 1.377(4) . ?
C5 C6 1.388(4) . ?
C5 H5 0.95 . ?
C7 C8 1.530(4) . ?
C7 C9 1.531(4) . ?
C7 H7 1 . ?
C8 H8A 0.98 . ?
C8 H8B 0.98 . ?
C8 H8C 0.98 . ?
C9 H9A 0.98 . ?
C9 H9B 0.98 . ?
C9 H9C 0.98 . ?
C10 C11 1.523(4) . ?
C10 C12 1.536(4) . ?
C10 H10 1 . ?
C11 H11A 0.98 . ?
C11 H11B 0.98 . ?
C11 H11C 0.98 . ?
C12 H12A 0.98 . ?
C12 H12B 0.98 . ?
C12 H12C 0.98 . ?
C13 C14 1.522(4) . ?
C13 C15 1.532(4) . ?
C13 H13 1 . ?
C14 H14A 0.98 . ?
C14 H14B 0.98 . ?
C14 H14C 0.98 . ?
C15 H15A 0.98 . ?
C15 H15B 0.98 . ?
C15 H15C 0.98 . ?
C16 C17 1.527(4) . ?
C16 C18 1.532(4) . ?
C16 H16 1 . ?
C17 H17A 0.98 . ?
C17 H17B 0.98 . ?
C17 H17C 0.98 . ?
C18 H18A 0.98 . ?
C18 H18B 0.98 . ?
C18 H18C 0.98 . ?
C22 C23 1.516(4) . ?
C22 H22A 0.99 . ?
C22 H22B 0.99 . ?
C23 H23A 0.99 . ?
C23 H23B 0.99 . ?
C24 C25 1.500(4) . ?
C24 H24A 0.99 . ?
C24 H24B 0.99 . ?
C25 H25A 0.99 . ?
C25 H25B 0.99 . ?

loop_
_geom_torsion_atom_site_label_1
_geom_torsion_atom_site_label_2
_geom_torsion_atom_site_label_3
_geom_torsion_atom_site_label_4
_geom_torsion
_geom_torsion_site_symmetry_1
_geom_torsion_site_symmetry_2
_geom_torsion_site_symmetry_3
_geom_torsion_site_symmetry_4
_geom_torsion_publ_flag
C16 P1 O1 C2 -127.86(18) . . . . ?
C13 P1 O1 C2 120.78(18) . . . . ?
Ni1 P1 O1 C2 -4.30(18) . . . . ?
C10 P2 O2 C6 -135.29(17) . . . . ?
C7 P2 O2 C6 113.57(18) . . . . ?
Ni1 P2 O2 C6 -10.23(17) . . . . ?
P2 Ni1 C1 C6 -0.5(2) . . . . ?
P1 Ni1 C1 C6 179.8(2) . . . . ?
P2 Ni1 C1 C2 172.2(2) . . . . ?
P1 Ni1 C1 C2 -7.4(2) . . . . ?
P1 O1 C2 C3 178.59(19) . . . . ?
P1 O1 C2 C1 -0.7(3) . . . . ?
C6 C1 C2 C3 0.7(4) . . . . ?
Ni1 C1 C2 C3 -172.4(2) . . . . ?
C6 C1 C2 O1 -180.0(2) . . . . ?
Ni1 C1 C2 O1 6.9(3) . . . . ?
O1 C2 C3 C4 -178.7(2) . . . . ?
C1 C2 C3 C4 0.6(4) . . . . ?
C2 C3 C4 C5 -1.5(4) . . . . ?
C2 C3 C4 O3 176.4(2) . . . . ?
C19 O3 C4 C5 96.9(3) . . . . ?
C19 O3 C4 C3 -81.2(3) . . . . ?
C3 C4 C5 C6 1.1(4) . . . . ?
O3 C4 C5 C6 -176.9(2) . . . . ?
C2 C1 C6 C5 -1.3(4) . . . . ?
Ni1 C1 C6 C5 171.9(2) . . . . ?
C2 C1 C6 O2 -179.5(2) . . . . ?
Ni1 C1 C6 O2 -6.4(3) . . . . ?
C4 C5 C6 C1 0.4(4) . . . . ?
C4 C5 C6 O2 178.7(2) . . . . ?
P2 O2 C6 C1 11.0(3) . . . . ?
P2 O2 C6 C5 -167.38(19) . . . . ?
O2 P2 C7 C8 -70.6(2) . . . . ?
C10 P2 C7 C8 -177.9(2) . . . . ?
Ni1 P2 C7 C8 44.2(2) . . . . ?
O2 P2 C7 C9 165.7(2) . . . . ?
C10 P2 C7 C9 58.4(2) . . . . ?
Ni1 P2 C7 C9 -79.5(2) . . . . ?
O2 P2 C10 C11 -54.6(2) . . . . ?
C7 P2 C10 C11 51.2(2) . . . . ?
Ni1 P2 C10 C11 -171.04(16) . . . . ?
O2 P2 C10 C12 70.2(2) . . . . ?
C7 P2 C10 C12 176.0(2) . . . . ?
Ni1 P2 C10 C12 -46.2(2) . . . . ?
O1 P1 C13 C14 -66.6(2) . . . . ?
C16 P1 C13 C14 -174.0(2) . . . . ?
Ni1 P1 C13 C14 50.1(2) . . . . ?
O1 P1 C13 C15 170.73(19) . . . . ?
C16 P1 C13 C15 63.4(2) . . . . ?
Ni1 P1 C13 C15 -72.6(2) . . . . ?
O1 P1 C16 C17 -58.1(2) . . . . ?
C13 P1 C16 C17 48.9(3) . . . . ?
Ni1 P1 C16 C17 -174.38(19) . . . . ?
O1 P1 C16 C18 67.5(2) . . . . ?
C13 P1 C16 C18 174.5(2) . . . . ?
Ni1 P1 C16 C18 -48.8(2) . . . . ?
C21 N3 C19 N1 -0.5(4) . . . . ?
C21 N3 C19 O3 179.4(2) . . . . ?
C20 N1 C19 N3 2.1(4) . . . . ?
C20 N1 C19 O3 -177.8(2) . . . . ?
C4 O3 C19 N3 -17.1(3) . . . . ?
C4 O3 C19 N1 162.8(2) . . . . ?
C21 N2 C20 N1 -0.2(4) . . . . ?
C21 N2 C20 Cl2 -179.14(19) . . . . ?
C19 N1 C20 N2 -1.8(4) . . . . ?
C19 N1 C20 Cl2 177.23(19) . . . . ?
C22 N4 C21 N3 -178.6(2) . . . . ?
C25 N4 C21 N3 4.5(4) . . . . ?
C22 N4 C21 N2 2.4(4) . . . . ?
C25 N4 C21 N2 -174.5(2) . . . . ?
C19 N3 C21 N4 179.3(2) . . . . ?
C19 N3 C21 N2 -1.8(4) . . . . ?
C20 N2 C21 N4 -179.0(2) . . . . ?
C20 N2 C21 N3 2.1(4) . . . . ?
C21 N4 C22 C23 -123.2(3) . . . . ?
C25 N4 C22 C23 54.0(3) . . . . ?
C24 O4 C23 C22 57.2(3) . . . . ?
N4 C22 C23 O4 -53.6(3) . . . . ?
C23 O4 C24 C25 -59.8(3) . . . . ?
C21 N4 C25 C24 120.9(3) . . . . ?
C22 N4 C25 C24 -56.4(3) . . . . ?
O4 C24 C25 N4 58.1(3) . . . . ?
